data_7244118
loop_
_publ_author_name
'Bai, Ye'
'Zhang, Mei-li'
'Wang, Bo-Tao'
'Ren, Yi-Xia'
'Zhao, Yu-Chao'
'Yang, Hua'
'Yang, Xiaogang'

_publ_section_title
;
 Four MOFs with isomeric ligands as fluorescent probes for highly
 selective, sensitive and stable detection of antibiotics in water
;
_journal_issue 1
_journal_name_full CrystEngComm
_journal_page_first 169
_journal_page_last 181
_journal_paper_doi 10.1039/D1CE01261D
_journal_volume 24
_journal_year 2022
_chemical_formula_sum 'C22 H20 Cd N4 O5'
_chemical_formula_weight 532.82
_space_group_crystal_system triclinic
_space_group_IT_number 2
_space_group_name_Hall '-P 1'
_space_group_name_H-M_alt 'P -1'
_atom_sites_solution_hydrogens mixed
_audit_creation_method SHELXL-2018/3
_audit_update_record
;
2021-11-25 deposited with the CCDC.	2021-11-26 downloaded from the CCDC.
;
_cell_angle_alpha 73.895(3)
_cell_angle_beta 77.424(3)
_cell_angle_gamma 75.347(4)
_cell_formula_units_Z 2
_cell_length_a 8.7652(19)
_cell_length_b 10.148(2)
_cell_length_c 12.958(3)
_cell_measurement_reflns_used 4095
_cell_measurement_temperature 296(2)
_cell_measurement_theta_max 28.25
_cell_measurement_theta_min 2.85
_cell_volume 1057.8(4)
_computing_cell_refinement 'Bruker SAINT'
_computing_data_collection 'Bruker APEX2'
_computing_data_reduction 'Bruker SAINT'
_computing_molecular_graphics 'Bruker SHELXTL'
_computing_publication_material 'Bruker SHELXTL'
_computing_structure_refinement 'SHELXL-2018/3 (Sheldrick, 2018)'
_computing_structure_solution 'SHELXT 2014/5 (Sheldrick, 2014)'
_diffrn_ambient_temperature 296(2)
_diffrn_measured_fraction_theta_full 0.985
_diffrn_measured_fraction_theta_max 0.984
_diffrn_measurement_device_type 'Bruker APEX-II CCD'
_diffrn_measurement_method '\f and \w scans'
_diffrn_radiation_type MoK\a
_diffrn_radiation_wavelength 0.71073
_diffrn_reflns_av_R_equivalents 0.0154
_diffrn_reflns_av_unetI/netI 0.0333
_diffrn_reflns_Laue_measured_fraction_full 0.985
_diffrn_reflns_Laue_measured_fraction_max 0.984
_diffrn_reflns_limit_h_max 9
_diffrn_reflns_limit_h_min -10
_diffrn_reflns_limit_k_max 12
_diffrn_reflns_limit_k_min -12
_diffrn_reflns_limit_l_max 14
_diffrn_reflns_limit_l_min -15
_diffrn_reflns_number 5311
_diffrn_reflns_point_group_measured_fraction_full 0.985
_diffrn_reflns_point_group_measured_fraction_max 0.984
_diffrn_reflns_theta_full 25.242
_diffrn_reflns_theta_max 25.348
_diffrn_reflns_theta_min 1.657
_exptl_absorpt_coefficient_mu 1.075
_exptl_absorpt_correction_type multi-scan
_exptl_absorpt_process_details sadabs
_exptl_crystal_colour colourless
_exptl_crystal_density_diffrn 1.673
_exptl_crystal_description block
_exptl_crystal_F_000 536
_exptl_crystal_size_max 0.200
_exptl_crystal_size_mid 0.180
_exptl_crystal_size_min 0.150
_exptl_transmission_factor_max 0.7457
_exptl_transmission_factor_min 0.6143
_refine_diff_density_max 0.425
_refine_diff_density_min -0.736
_refine_diff_density_rms 0.128
_refine_ls_extinction_method none
_refine_ls_goodness_of_fit_ref 1.187
_refine_ls_hydrogen_treatment mixed
_refine_ls_matrix_type full
_refine_ls_number_parameters 297
_refine_ls_number_reflns 3807
_refine_ls_number_restraints 2
_refine_ls_restrained_S_all 1.187
_refine_ls_R_factor_all 0.0306
_refine_ls_R_factor_gt 0.0252
_refine_ls_shift/su_max 0.000
_refine_ls_shift/su_mean 0.000
_refine_ls_structure_factor_coef Fsqd
_refine_ls_weighting_details 'w=1/[\s^2^(Fo^2^)+(0.0508P)^2^] where P=(Fo^2^+2Fc^2^)/3'
_refine_ls_weighting_scheme calc
_refine_ls_wR_factor_gt 0.0667
_refine_ls_wR_factor_ref 0.0862
_reflns_Friedel_coverage 0.000
_reflns_number_gt 3420
_reflns_number_total 3807
_reflns_threshold_expression 'I > 2\s(I)'
_cod_data_source_file d1ce01261d2.cif
_cod_data_source_block 1_a
_cod_original_cell_volume 1057.7(4)
_cod_database_code 7244118
_shelx_shelxl_version_number 2018/3
_shelx_space_group_comment
; 
The symmetry employed for this shelxl refinement is uniquely defined 
by the following loop, which should always be used as a source of 
symmetry information in preference to the above space-group names. 
They are only intended as comments. 
;
_shelx_estimated_absorpt_t_min 0.814
_shelx_estimated_absorpt_t_max 0.855

loop_
_space_group_symop_operation_xyz
'x, y, z'
'-x, -y, -z'

loop_
_atom_site_label
_atom_site_type_symbol
_atom_site_fract_x
_atom_site_fract_y
_atom_site_fract_z
_atom_site_U_iso_or_equiv
_atom_site_adp_type
_atom_site_occupancy
_atom_site_site_symmetry_order
_atom_site_calc_flag
_atom_site_refinement_flags_posn
_atom_site_refinement_flags_adp
_atom_site_refinement_flags_occupancy
_atom_site_disorder_assembly
_atom_site_disorder_group
Cd1 Cd 0.23961(3) 0.18840(2) 0.38852(2) 0.02791(10) Uani 1 1 d . U . . .
O1 O 0.4751(3) 0.2199(3) 0.4512(2) 0.0432(6) Uani 1 1 d . U . . .
O2 O 0.3611(3) 0.3888(3) 0.3281(2) 0.0427(6) Uani 1 1 d . . . . .
O3 O 0.9960(3) 0.1323(3) 0.3626(2) 0.0482(7) Uani 1 1 d . . . . .
O4 O 1.0830(3) 0.3088(3) 0.2466(2) 0.0476(6) Uani 1 1 d . . . . .
O5 O 0.2573(4) -0.0410(3) 0.4895(3) 0.0559(8) Uani 1 1 d D . . . .
H5B H 0.336(5) -0.099(5) 0.510(4) 0.083(18) Uiso 1 1 d D . . . .
H5A H 0.185(5) -0.067(5) 0.537(3) 0.068(15) Uiso 1 1 d D . . . .
N1 N 0.0949(3) 0.2705(3) 0.5369(2) 0.0365(7) Uani 1 1 d . . . . .
N2 N -0.0431(3) 0.2734(3) 0.7000(2) 0.0325(6) Uani 1 1 d . . . . .
N3 N -0.3757(3) 0.0960(3) 1.1182(2) 0.0330(6) Uani 1 1 d . . . . .
N4 N -0.5568(4) 0.0935(3) 1.2658(2) 0.0382(7) Uani 1 1 d . . . . .
C1 C 0.4693(4) 0.3365(4) 0.3836(3) 0.0328(7) Uani 1 1 d . . . . .
C2 C 0.5983(4) 0.4182(4) 0.3732(3) 0.0412(8) Uani 1 1 d . . . . .
H2A H 0.556984 0.487962 0.416021 0.049 Uiso 1 1 calc R U . . .
H2AB H 0.689036 0.354244 0.403519 0.049 Uiso 1 1 calc R U . . .
C3 C 0.6549(4) 0.4906(4) 0.2576(3) 0.0338(7) Uani 1 1 d . . . . .
C4 C 0.7677(4) 0.4177(4) 0.1881(3) 0.0325(7) Uani 1 1 d . . . . .
C5 C 0.8180(4) 0.4892(4) 0.0833(3) 0.0435(9) Uani 1 1 d . . . . .
H5 H 0.894298 0.441042 0.037215 0.052 Uiso 1 1 calc R U . . .
C6 C 0.7580(5) 0.6290(4) 0.0457(3) 0.0514(10) Uani 1 1 d . . . . .
H6 H 0.793758 0.675352 -0.024802 0.062 Uiso 1 1 calc R U . . .
C7 C 0.6452(5) 0.6995(4) 0.1130(4) 0.0538(11) Uani 1 1 d . . . . .
H7 H 0.602025 0.793969 0.087852 0.065 Uiso 1 1 calc R U . . .
C8 C 0.5946(4) 0.6308(4) 0.2190(3) 0.0459(9) Uani 1 1 d . . . . .
H8 H 0.518913 0.680188 0.264476 0.055 Uiso 1 1 calc R U . . .
C9 C 0.8381(4) 0.2652(4) 0.2243(3) 0.0366(8) Uani 1 1 d . . . . .
H9A H 0.870514 0.225044 0.161125 0.044 Uiso 1 1 calc R U . . .
H9AB H 0.756050 0.219052 0.272707 0.044 Uiso 1 1 calc R U . . .
C10 C 0.9816(4) 0.2342(3) 0.2824(3) 0.0322(7) Uani 1 1 d . . . . .
C11 C 0.1208(5) 0.3774(4) 0.5710(3) 0.0416(9) Uani 1 1 d . . . . .
H11 H 0.186895 0.438766 0.531059 0.050 Uiso 1 1 calc R U . . .
C12 C 0.0369(4) 0.3817(4) 0.6709(3) 0.0393(8) Uani 1 1 d . . . . .
H12 H 0.033775 0.444901 0.711634 0.047 Uiso 1 1 calc R U . . .
C13 C -0.0040(4) 0.2099(4) 0.6161(3) 0.0373(8) Uani 1 1 d . . . . .
H13 H -0.042478 0.132999 0.614855 0.045 Uiso 1 1 calc R U . . .
C14 C -0.1352(4) 0.2290(4) 0.8039(2) 0.0324(7) Uani 1 1 d . . . . .
C15 C -0.2200(4) 0.3269(4) 0.8622(3) 0.0345(7) Uani 1 1 d . . . . .
H15 H -0.223610 0.421968 0.832173 0.041 Uiso 1 1 calc R U . . .
C16 C -0.2988(4) 0.2818(4) 0.9653(3) 0.0350(7) Uani 1 1 d . . . . .
H16 H -0.355157 0.346873 1.005459 0.042 Uiso 1 1 calc R U . . .
C17 C -0.2953(4) 0.1416(4) 1.0097(2) 0.0325(7) Uani 1 1 d . . . . .
C18 C -0.2144(5) 0.0445(4) 0.9503(3) 0.0515(11) Uani 1 1 d . . . . .
H18 H -0.214011 -0.050251 0.979500 0.062 Uiso 1 1 calc R U . . .
C19 C -0.1336(5) 0.0893(4) 0.8467(3) 0.0522(11) Uani 1 1 d . . . . .
H19 H -0.078231 0.024391 0.806177 0.063 Uiso 1 1 calc R U . . .
C20 C -0.3245(5) -0.0223(4) 1.1947(3) 0.0425(9) Uani 1 1 d . . . . .
H20 H -0.230983 -0.089179 1.186347 0.051 Uiso 1 1 calc R U . . .
C21 C -0.4368(5) -0.0220(4) 1.2844(3) 0.0434(9) Uani 1 1 d . . . . .
H21 H -0.433168 -0.090359 1.349273 0.052 Uiso 1 1 calc R U . . .
C22 C -0.5161(4) 0.1625(4) 1.1654(3) 0.0375(8) Uani 1 1 d . . . . .
H22 H -0.576376 0.246337 1.131218 0.045 Uiso 1 1 calc R U . . .

loop_
_atom_site_aniso_label
_atom_site_aniso_U_11
_atom_site_aniso_U_22
_atom_site_aniso_U_33
_atom_site_aniso_U_23
_atom_site_aniso_U_13
_atom_site_aniso_U_12
Cd1 0.02605(15) 0.03518(16) 0.01921(13) -0.00391(9) 0.00317(9) -0.00895(10)
O1 0.0361(13) 0.0469(15) 0.0374(13) 0.0052(11) -0.0020(10) -0.0124(12)
O2 0.0379(14) 0.0435(14) 0.0445(14) 0.0019(11) -0.0115(11) -0.0139(12)
O3 0.0398(14) 0.0468(15) 0.0531(16) 0.0064(12) -0.0144(12) -0.0143(12)
O4 0.0398(14) 0.0554(16) 0.0490(15) 0.0015(12) -0.0119(12) -0.0235(13)
O5 0.0387(16) 0.0472(17) 0.0567(18) 0.0177(14) 0.0012(14) -0.0051(14)
N1 0.0392(16) 0.0423(16) 0.0263(14) -0.0110(12) 0.0070(12) -0.0126(14)
N2 0.0357(15) 0.0363(15) 0.0253(13) -0.0109(11) 0.0064(11) -0.0124(13)
N3 0.0353(15) 0.0360(15) 0.0239(13) -0.0072(11) 0.0051(11) -0.0086(13)
N4 0.0392(16) 0.0424(17) 0.0268(14) -0.0075(12) 0.0049(12) -0.0067(14)
C1 0.0318(17) 0.0406(19) 0.0253(15) -0.0096(14) 0.0034(13) -0.0105(15)
C2 0.044(2) 0.053(2) 0.0309(17) -0.0099(16) -0.0026(15) -0.0202(18)
C3 0.0305(17) 0.0402(19) 0.0348(17) -0.0067(14) -0.0055(13) -0.0166(15)
C4 0.0322(17) 0.0398(18) 0.0309(16) -0.0056(14) -0.0079(13) -0.0173(15)
C5 0.038(2) 0.057(2) 0.0358(19) -0.0051(17) -0.0011(15) -0.0215(18)
C6 0.048(2) 0.060(3) 0.043(2) 0.0092(19) -0.0102(18) -0.027(2)
C7 0.046(2) 0.042(2) 0.070(3) 0.0086(19) -0.019(2) -0.0171(19)
C8 0.037(2) 0.044(2) 0.060(2) -0.0136(18) -0.0065(17) -0.0128(18)
C9 0.0357(19) 0.0393(19) 0.0403(19) -0.0105(15) -0.0098(14) -0.0132(16)
C10 0.0315(17) 0.0356(18) 0.0318(17) -0.0139(14) -0.0014(13) -0.0072(15)
C11 0.046(2) 0.041(2) 0.0380(19) -0.0103(15) 0.0090(15) -0.0216(17)
C12 0.048(2) 0.0400(19) 0.0345(18) -0.0163(15) 0.0078(15) -0.0204(17)
C13 0.0413(19) 0.044(2) 0.0301(17) -0.0174(15) 0.0117(14) -0.0195(17)
C14 0.0360(18) 0.0370(18) 0.0232(15) -0.0098(13) 0.0044(13) -0.0107(15)
C15 0.0404(19) 0.0309(17) 0.0276(16) -0.0069(13) 0.0031(14) -0.0061(15)
C16 0.0393(19) 0.0375(19) 0.0256(16) -0.0135(14) 0.0049(13) -0.0049(16)
C17 0.0315(17) 0.0408(19) 0.0237(15) -0.0104(13) 0.0078(13) -0.0118(15)
C18 0.072(3) 0.0309(19) 0.043(2) -0.0129(16) 0.0236(19) -0.0180(19)
C19 0.068(3) 0.038(2) 0.044(2) -0.0217(17) 0.026(2) -0.016(2)
C20 0.045(2) 0.0357(19) 0.0363(19) -0.0066(15) 0.0052(15) -0.0015(16)
C21 0.052(2) 0.039(2) 0.0290(17) -0.0030(15) 0.0043(15) -0.0076(18)
C22 0.0330(18) 0.045(2) 0.0259(16) -0.0064(14) 0.0047(13) -0.0020(16)

loop_
_atom_type_symbol
_atom_type_description
_atom_type_scat_dispersion_real
_atom_type_scat_dispersion_imag
_atom_type_scat_source
C C 0.0033 0.0016 'International Tables Vol C Tables 4.2.6.8 and 6.1.1.4'
H H 0.0000 0.0000 'International Tables Vol C Tables 4.2.6.8 and 6.1.1.4'
N N 0.0061 0.0033 'International Tables Vol C Tables 4.2.6.8 and 6.1.1.4'
O O 0.0106 0.0060 'International Tables Vol C Tables 4.2.6.8 and 6.1.1.4'
Cd Cd -0.8075 1.2024 'International Tables Vol C Tables 4.2.6.8 and 6.1.1.4'

loop_
_geom_angle_atom_site_label_1
_geom_angle_atom_site_label_2
_geom_angle_atom_site_label_3
_geom_angle
_geom_angle_site_symmetry_1
_geom_angle_site_symmetry_3
_geom_angle_publ_flag
N1 Cd1 O5 90.82(11) . . ?
N1 Cd1 N4 164.06(11) . 1_654 ?
O5 Cd1 N4 84.88(11) . 1_654 ?
N1 Cd1 O2 90.24(10) . . ?
O5 Cd1 O2 146.37(10) . . ?
N4 Cd1 O2 85.00(10) 1_654 . ?
N1 Cd1 O4 103.61(11) . 1_455 ?
O5 Cd1 O4 128.04(10) . 1_455 ?
N4 Cd1 O4 91.05(10) 1_654 1_455 ?
O2 Cd1 O4 84.11(8) . 1_455 ?
N1 Cd1 O3 88.60(10) . 1_455 ?
O5 Cd1 O3 78.03(10) . 1_455 ?
N4 Cd1 O3 105.43(10) 1_654 1_455 ?
O2 Cd1 O3 135.59(9) . 1_455 ?
O4 Cd1 O3 53.29(8) 1_455 1_455 ?
N1 Cd1 O1 84.60(10) . . ?
O5 Cd1 O1 93.54(10) . . ?
N4 Cd1 O1 80.37(10) 1_654 . ?
O2 Cd1 O1 53.13(8) . . ?
O4 Cd1 O1 136.78(8) 1_455 . ?
O3 Cd1 O1 169.11(8) 1_455 . ?
C1 O1 Cd1 89.3(2) . . ?
C1 O2 Cd1 94.6(2) . . ?
C10 O3 Cd1 90.9(2) . 1_655 ?
C10 O4 Cd1 93.7(2) . 1_655 ?
Cd1 O5 H5B 129(4) . . ?
Cd1 O5 H5A 123(4) . . ?
H5B O5 H5A 101(5) . . ?
C13 N1 C11 105.6(3) . . ?
C13 N1 Cd1 127.6(2) . . ?
C11 N1 Cd1 125.5(2) . . ?
C13 N2 C12 106.7(3) . . ?
C13 N2 C14 127.3(3) . . ?
C12 N2 C14 125.7(3) . . ?
C22 N3 C20 106.6(3) . . ?
C22 N3 C17 126.5(3) . . ?
C20 N3 C17 126.9(3) . . ?
C22 N4 C21 105.8(3) . . ?
C22 N4 Cd1 123.2(2) . 1_456 ?
C21 N4 Cd1 129.5(2) . 1_456 ?
O2 C1 O1 122.7(3) . . ?
O2 C1 C2 119.0(3) . . ?
O1 C1 C2 118.3(3) . . ?
C3 C2 C1 113.8(3) . . ?
C3 C2 H2A 108.8 . . ?
C1 C2 H2A 108.8 . . ?
C3 C2 H2AB 108.8 . . ?
C1 C2 H2AB 108.8 . . ?
H2A C2 H2AB 107.7 . . ?
C8 C3 C4 118.8(3) . . ?
C8 C3 C2 120.0(3) . . ?
C4 C3 C2 121.2(3) . . ?
C5 C4 C3 119.1(3) . . ?
C5 C4 C9 119.1(3) . . ?
C3 C4 C9 121.8(3) . . ?
C6 C5 C4 121.7(4) . . ?
C6 C5 H5 119.1 . . ?
C4 C5 H5 119.1 . . ?
C7 C6 C5 119.2(4) . . ?
C7 C6 H6 120.4 . . ?
C5 C6 H6 120.4 . . ?
C6 C7 C8 120.3(4) . . ?
C6 C7 H7 119.9 . . ?
C8 C7 H7 119.9 . . ?
C3 C8 C7 121.0(4) . . ?
C3 C8 H8 119.5 . . ?
C7 C8 H8 119.5 . . ?
C4 C9 C10 114.3(3) . . ?
C4 C9 H9A 108.7 . . ?
C10 C9 H9A 108.7 . . ?
C4 C9 H9AB 108.7 . . ?
C10 C9 H9AB 108.7 . . ?
H9A C9 H9AB 107.6 . . ?
O4 C10 O3 122.0(3) . . ?
O4 C10 C9 118.9(3) . . ?
O3 C10 C9 119.1(3) . . ?
C12 C11 N1 110.4(3) . . ?
C12 C11 H11 124.8 . . ?
N1 C11 H11 124.8 . . ?
C11 C12 N2 105.8(3) . . ?
C11 C12 H12 127.1 . . ?
N2 C12 H12 127.1 . . ?
N1 C13 N2 111.4(3) . . ?
N1 C13 H13 124.3 . . ?
N2 C13 H13 124.3 . . ?
C19 C14 C15 120.5(3) . . ?
C19 C14 N2 119.7(3) . . ?
C15 C14 N2 119.7(3) . . ?
C16 C15 C14 119.1(3) . . ?
C16 C15 H15 120.5 . . ?
C14 C15 H15 120.5 . . ?
C17 C16 C15 120.8(3) . . ?
C17 C16 H16 119.6 . . ?
C15 C16 H16 119.6 . . ?
C16 C17 C18 120.1(3) . . ?
C16 C17 N3 120.1(3) . . ?
C18 C17 N3 119.8(3) . . ?
C17 C18 C19 119.4(3) . . ?
C17 C18 H18 120.3 . . ?
C19 C18 H18 120.3 . . ?
C14 C19 C18 120.1(3) . . ?
C14 C19 H19 119.9 . . ?
C18 C19 H19 119.9 . . ?
C21 C20 N3 106.3(3) . . ?
C21 C20 H20 126.8 . . ?
N3 C20 H20 126.8 . . ?
C20 C21 N4 109.9(3) . . ?
C20 C21 H21 125.0 . . ?
N4 C21 H21 125.0 . . ?
N4 C22 N3 111.4(3) . . ?
N4 C22 H22 124.3 . . ?
N3 C22 H22 124.3 . . ?

loop_
_geom_bond_atom_site_label_1
_geom_bond_atom_site_label_2
_geom_bond_distance
_geom_bond_site_symmetry_2
_geom_bond_publ_flag
Cd1 N1 2.300(3) . ?
Cd1 O5 2.318(3) . ?
Cd1 N4 2.320(3) 1_654 ?
Cd1 O2 2.394(2) . ?
Cd1 O4 2.401(3) 1_455 ?
Cd1 O3 2.456(3) 1_455 ?
Cd1 O1 2.496(3) . ?
O1 C1 1.258(4) . ?
O2 C1 1.237(4) . ?
O3 C10 1.249(4) . ?
O4 C10 1.243(4) . ?
O5 H5B 0.83(3) . ?
O5 H5A 0.82(3) . ?
N1 C13 1.310(4) . ?
N1 C11 1.363(4) . ?
N2 C13 1.352(4) . ?
N2 C12 1.373(4) . ?
N2 C14 1.429(4) . ?
N3 C22 1.351(4) . ?
N3 C20 1.374(5) . ?
N3 C17 1.435(4) . ?
N4 C22 1.315(4) . ?
N4 C21 1.367(5) . ?
C1 C2 1.527(5) . ?
C2 C3 1.509(5) . ?
C2 H2A 0.9700 . ?
C2 H2AB 0.9700 . ?
C3 C8 1.376(5) . ?
C3 C4 1.397(5) . ?
C4 C5 1.385(5) . ?
C4 C9 1.495(5) . ?
C5 C6 1.371(6) . ?
C5 H5 0.9300 . ?
C6 C7 1.365(6) . ?
C6 H6 0.9300 . ?
C7 C8 1.389(5) . ?
C7 H7 0.9300 . ?
C8 H8 0.9300 . ?
C9 C10 1.526(5) . ?
C9 H9A 0.9700 . ?
C9 H9AB 0.9700 . ?
C11 C12 1.348(5) . ?
C11 H11 0.9300 . ?
C12 H12 0.9300 . ?
C13 H13 0.9300 . ?
C14 C19 1.369(5) . ?
C14 C15 1.382(5) . ?
C15 C16 1.375(4) . ?
C15 H15 0.9300 . ?
C16 C17 1.373(5) . ?
C16 H16 0.9300 . ?
C17 C18 1.376(5) . ?
C18 C19 1.387(5) . ?
C18 H18 0.9300 . ?
C19 H19 0.9300 . ?
C20 C21 1.351(5) . ?
C20 H20 0.9300 . ?
C21 H21 0.9300 . ?
C22 H22 0.9300 . ?

loop_
_geom_torsion_atom_site_label_1
_geom_torsion_atom_site_label_2
_geom_torsion_atom_site_label_3
_geom_torsion_atom_site_label_4
_geom_torsion
_geom_torsion_site_symmetry_1
_geom_torsion_site_symmetry_2
_geom_torsion_site_symmetry_3
_geom_torsion_site_symmetry_4
_geom_torsion_publ_flag
Cd1 O2 C1 O1 -5.8(4) . . . . ?
Cd1 O2 C1 C2 176.4(3) . . . . ?
Cd1 O1 C1 O2 5.6(3) . . . . ?
Cd1 O1 C1 C2 -176.6(3) . . . . ?
O2 C1 C2 C3 -41.5(5) . . . . ?
O1 C1 C2 C3 140.6(3) . . . . ?
C1 C2 C3 C8 98.5(4) . . . . ?
C1 C2 C3 C4 -81.2(4) . . . . ?
C8 C3 C4 C5 1.4(5) . . . . ?
C2 C3 C4 C5 -178.9(3) . . . . ?
C8 C3 C4 C9 -179.8(3) . . . . ?
C2 C3 C4 C9 -0.1(5) . . . . ?
C3 C4 C5 C6 -1.0(5) . . . . ?
C9 C4 C5 C6 -179.8(3) . . . . ?
C4 C5 C6 C7 -0.4(6) . . . . ?
C5 C6 C7 C8 1.4(6) . . . . ?
C4 C3 C8 C7 -0.4(5) . . . . ?
C2 C3 C8 C7 179.9(3) . . . . ?
C6 C7 C8 C3 -1.0(6) . . . . ?
C5 C4 C9 C10 93.7(4) . . . . ?
C3 C4 C9 C10 -85.1(4) . . . . ?
Cd1 O4 C10 O3 -4.2(4) 1_655 . . . ?
Cd1 O4 C10 C9 178.0(3) 1_655 . . . ?
Cd1 O3 C10 O4 4.1(3) 1_655 . . . ?
Cd1 O3 C10 C9 -178.1(3) 1_655 . . . ?
C4 C9 C10 O4 -41.3(4) . . . . ?
C4 C9 C10 O3 140.9(3) . . . . ?
C13 N1 C11 C12 -0.2(5) . . . . ?
Cd1 N1 C11 C12 -168.2(3) . . . . ?
N1 C11 C12 N2 0.3(5) . . . . ?
C13 N2 C12 C11 -0.3(4) . . . . ?
C14 N2 C12 C11 173.6(3) . . . . ?
C11 N1 C13 N2 0.0(4) . . . . ?
Cd1 N1 C13 N2 167.7(2) . . . . ?
C12 N2 C13 N1 0.2(4) . . . . ?
C14 N2 C13 N1 -173.6(3) . . . . ?
C13 N2 C14 C19 29.6(6) . . . . ?
C12 N2 C14 C19 -143.0(4) . . . . ?
C13 N2 C14 C15 -153.1(4) . . . . ?
C12 N2 C14 C15 34.3(5) . . . . ?
C19 C14 C15 C16 1.9(6) . . . . ?
N2 C14 C15 C16 -175.4(3) . . . . ?
C14 C15 C16 C17 -0.7(6) . . . . ?
C15 C16 C17 C18 -1.1(6) . . . . ?
C15 C16 C17 N3 178.8(3) . . . . ?
C22 N3 C17 C16 36.8(5) . . . . ?
C20 N3 C17 C16 -142.3(4) . . . . ?
C22 N3 C17 C18 -143.3(4) . . . . ?
C20 N3 C17 C18 37.6(6) . . . . ?
C16 C17 C18 C19 1.6(7) . . . . ?
N3 C17 C18 C19 -178.3(4) . . . . ?
C15 C14 C19 C18 -1.4(7) . . . . ?
N2 C14 C19 C18 175.9(4) . . . . ?
C17 C18 C19 C14 -0.3(7) . . . . ?
C22 N3 C20 C21 0.3(4) . . . . ?
C17 N3 C20 C21 179.5(3) . . . . ?
N3 C20 C21 N4 -0.1(4) . . . . ?
C22 N4 C21 C20 -0.2(4) . . . . ?
Cd1 N4 C21 C20 -166.3(3) 1_456 . . . ?
C21 N4 C22 N3 0.4(4) . . . . ?
Cd1 N4 C22 N3 167.6(2) 1_456 . . . ?
C20 N3 C22 N4 -0.4(4) . . . . ?
C17 N3 C22 N4 -179.7(3) . . . . ?
